data_2222918
loop_
_publ_author_name
'Thomas Gunaseelan, A.'
'Prabakaran, K.'
'Rajendra Prasad, K. J.'
'Thiruvalluvar, A.'
'Butcher, R. J.'

_publ_section_title
;
 3-Methyl-3,4-dihydro-9<i>H</i>-carbazol-1(2<i>H</i>)-one
;
_journal_coeditor_code WN2337
_journal_issue 8
_journal_name_full 'Acta Crystallographica Section E'
_journal_page_first o1946
_journal_page_last o1947
_journal_paper_doi 10.1107/S1600536809028050
_journal_volume 65
_journal_year 2009
_chemical_formula_iupac 'C13 H13 N O'
_chemical_formula_moiety 'C13 H13 N O'
_chemical_formula_structural 'C13 H13 N O'
_chemical_formula_sum 'C13 H13 N O'
_chemical_formula_weight 199.24
_chemical_melting_point 462
_chemical_name_common carbazolone
_chemical_name_systematic
;
3-Methyl-3,4-dihydro-9<i>H</i>-carbazol-1(2<i>H</i>)-one
;
_space_group_IT_number 2
_symmetry_cell_setting triclinic
_symmetry_space_group_name_Hall '-P 1'
_symmetry_space_group_name_H-M 'P -1'
_atom_sites_solution_hydrogens geom
_atom_sites_solution_primary direct
_atom_sites_solution_secondary difmap
_cell_angle_alpha 78.094(5)
_cell_angle_beta 75.942(5)
_cell_angle_gamma 87.166(5)
_cell_formula_units_Z 2
_cell_length_a 5.8301(3)
_cell_length_b 8.4348(5)
_cell_length_c 10.8000(7)
_cell_measurement_reflns_used 2953
_cell_measurement_temperature 110(2)
_cell_measurement_theta_max 32.6531
_cell_measurement_theta_min 4.9096
_cell_volume 504.11(5)
_computing_cell_refinement 'CrysAlis Pro (Oxford Diffraction, 2009)'
_computing_data_collection 'CrysAlis Pro (Oxford Diffraction, 2009)'
_computing_data_reduction 'CrysAlis Pro (Oxford Diffraction, 2009)'
_computing_molecular_graphics 'ORTEP-3 (Farrugia, 1997)'
_computing_publication_material 'PLATON (Spek, 2009)'
_computing_structure_refinement 'SHELXL97 (Sheldrick, 2008)'
_computing_structure_solution 'SHELXS97 (Sheldrick, 2008)'
_diffrn_ambient_temperature 110(2)
_diffrn_detector_area_resol_mean 10.5081
_diffrn_measured_fraction_theta_full 0.991
_diffrn_measured_fraction_theta_max 0.889
_diffrn_measurement_device_type
;
Oxford Diffraction Xcalibur Ruby
;
_diffrn_measurement_method \w
_diffrn_radiation_monochromator graphite
_diffrn_radiation_source 'fine-focus sealed tube'
_diffrn_radiation_type MoK\a
_diffrn_radiation_wavelength 0.71073
_diffrn_reflns_av_R_equivalents 0.0280
_diffrn_reflns_av_sigmaI/netI 0.0439
_diffrn_reflns_limit_h_max 8
_diffrn_reflns_limit_h_min -7
_diffrn_reflns_limit_k_max 12
_diffrn_reflns_limit_k_min -10
_diffrn_reflns_limit_l_max 15
_diffrn_reflns_limit_l_min -13
_diffrn_reflns_number 5927
_diffrn_reflns_theta_full 25.00
_diffrn_reflns_theta_max 32.72
_diffrn_reflns_theta_min 4.91
_diffrn_standards_decay_% 0
_diffrn_standards_interval_count 0
_diffrn_standards_interval_time 0
_diffrn_standards_number 0
_exptl_absorpt_coefficient_mu 0.083
_exptl_absorpt_correction_T_max 1.00000
_exptl_absorpt_correction_T_min 0.75307
_exptl_absorpt_correction_type multi-scan
_exptl_absorpt_process_details '(CrysAlis Pro; Oxford Diffraction, 2009)'
_exptl_crystal_colour pale-yellow
_exptl_crystal_density_diffrn 1.313
_exptl_crystal_density_method 'Not Measured'
_exptl_crystal_description needle
_exptl_crystal_F_000 212
_exptl_crystal_size_max 0.54
_exptl_crystal_size_mid 0.14
_exptl_crystal_size_min 0.10
_refine_diff_density_max 0.495
_refine_diff_density_min -0.269
_refine_ls_extinction_method none
_refine_ls_goodness_of_fit_ref 0.997
_refine_ls_hydrogen_treatment mixed
_refine_ls_matrix_type full
_refine_ls_number_parameters 144
_refine_ls_number_reflns 3292
_refine_ls_number_restraints 0
_refine_ls_restrained_S_all 0.997
_refine_ls_R_factor_all 0.0728
_refine_ls_R_factor_gt 0.0534
_refine_ls_shift/su_max 0.001
_refine_ls_shift/su_max_lt 0.001
_refine_ls_shift/su_mean 0.000
_refine_ls_structure_factor_coef Fsqd
_refine_ls_weighting_details 'calc w=1/[\s^2^(Fo^2^)+(0.1015P)^2^] where P=(Fo^2^+2Fc^2^)/3'
_refine_ls_weighting_scheme calc
_refine_ls_wR_factor_gt 0.1454
_refine_ls_wR_factor_ref 0.1531
_reflns_number_gt 2400
_reflns_number_total 3292
_reflns_threshold_expression I>2\s(I)
_cod_data_source_file wn2337.cif
_cod_data_source_block I
_cod_depositor_comments
;
The following automatic conversions were performed:
'_symmetry_cell_setting' value 'Triclinic' changed to 'triclinic'
according to '/home/saulius/struct/CIF-dictionaries/cif_core.dic'
dictionary named 'cif_core.dic' version 2.4.1 from 2010-06-29.

Automatic conversion script
Id: cif_fix_enum 1527 2010-12-29 10:47:43Z saulius 

The following automatic conversions were performed:

'_symmetry_cell_setting' value 'Triclinic' changed to 'triclinic'
according to /home/saulius/struct/CIF-dictionaries/cif_core.dic
dictionary named 'cif_core.dic' version 2.4.1 from 2010-06-29.

Automatic conversion script
Id: cif_fix_values 1715 2011-07-08 13:25:40Z adriana 
;
_cod_database_code 2222918
_cod_database_fobs_code 2222918

loop_
_symmetry_equiv_pos_site_id
_symmetry_equiv_pos_as_xyz
1 x,y,z
2 -x,-y,-z

loop_
_atom_site_aniso_label
_atom_site_aniso_U_11
_atom_site_aniso_U_22
_atom_site_aniso_U_33
_atom_site_aniso_U_12
_atom_site_aniso_U_13
_atom_site_aniso_U_23
O1 0.0174(3) 0.0308(4) 0.0286(4) 0.0122(3) -0.0071(3) -0.0076(3)
N9 0.0155(3) 0.0238(4) 0.0195(4) 0.0088(3) -0.0018(3) -0.0049(3)
C1 0.0136(4) 0.0234(4) 0.0237(4) 0.0058(3) -0.0045(3) -0.0065(3)
C2A 0.0206(5) 0.0381(6) 0.0213(4) 0.0140(4) -0.0068(3) -0.0085(4)
C3A 0.0151(5) 0.0232(5) 0.0196(5) 0.0072(4) -0.0028(4) -0.0034(4)
C4A 0.0146(4) 0.0234(4) 0.0213(4) 0.0075(3) -0.0025(3) -0.0052(3)
C4C 0.0137(4) 0.0182(4) 0.0200(4) 0.0056(3) -0.0018(3) -0.0039(3)
C4D 0.0160(4) 0.0182(4) 0.0207(4) 0.0056(3) -0.0021(3) -0.0037(3)
C5 0.0204(5) 0.0239(5) 0.0247(5) 0.0107(4) -0.0045(4) -0.0036(4)
C6 0.0289(5) 0.0291(5) 0.0240(5) 0.0128(4) -0.0087(4) -0.0018(4)
C7 0.0318(5) 0.0266(5) 0.0205(5) 0.0095(4) -0.0042(4) -0.0016(4)
C8 0.0236(5) 0.0231(4) 0.0209(4) 0.0064(4) 0.0000(3) -0.0041(4)
C8A 0.0165(4) 0.0176(4) 0.0209(4) 0.0051(3) -0.0021(3) -0.0033(3)
C9A 0.0135(4) 0.0211(4) 0.0195(4) 0.0063(3) -0.0028(3) -0.0042(3)
C13A 0.0254(5) 0.0475(7) 0.0212(5) 0.0185(5) -0.0010(4) -0.0047(4)
C4B 0.0146(4) 0.0234(4) 0.0213(4) 0.0075(3) -0.0025(3) -0.0052(3)
C13B 0.0254(5) 0.0475(7) 0.0212(5) 0.0185(5) -0.0010(4) -0.0047(4)
C2B 0.0206(5) 0.0381(6) 0.0213(4) 0.0140(4) -0.0068(3) -0.0085(4)
C3B 0.0151(5) 0.0232(5) 0.0196(5) 0.0072(4) -0.0028(4) -0.0034(4)

loop_
_atom_site_type_symbol
_atom_site_label
_atom_site_fract_x
_atom_site_fract_y
_atom_site_fract_z
_atom_site_U_iso_or_equiv
_atom_site_thermal_displace_type
_atom_site_calc_flag
_atom_site_refinement_flags
_atom_site_occupancy
O O1 -0.36537(13) 0.49067(9) 0.31075(7) 0.0255(2) Uani d . 1.000
N N9 -0.24180(15) 0.34526(10) 0.55707(8) 0.0202(2) Uani d . 1.000
C C1 -0.18847(17) 0.40400(12) 0.31405(9) 0.0202(2) Uani d . 1.000
C C2A -0.03045(19) 0.36084(14) 0.19199(10) 0.0265(3) Uani d P 0.883(2)
C C3A 0.22713(19) 0.32688(14) 0.19735(10) 0.0199(3) Uani d P 0.883(2)
C C4A 0.24963(17) 0.20104(12) 0.31810(9) 0.0202(2) Uani d P 0.883(2)
C C4C 0.08447(16) 0.24013(11) 0.43740(9) 0.0179(2) Uani d . 1.000
C C4D 0.09067(17) 0.19671(11) 0.57178(9) 0.0189(2) Uani d . 1.000
C C5 0.25223(18) 0.11247(12) 0.63950(10) 0.0237(3) Uani d . 1.000
C C6 0.2021(2) 0.09443(13) 0.77313(10) 0.0279(3) Uani d . 1.000
C C7 -0.0090(2) 0.15661(13) 0.84233(10) 0.0275(3) Uani d . 1.000
C C8 -0.17079(19) 0.24034(12) 0.77927(10) 0.0237(3) Uani d . 1.000
C C8A -0.11770(17) 0.26304(11) 0.64282(9) 0.0190(2) Uani d . 1.000
C C9A -0.11878(16) 0.33125(11) 0.43268(9) 0.0184(2) Uani d . 1.000
C C13A 0.3667(2) 0.27429(16) 0.07206(11) 0.0331(3) Uani d P 0.883(2)
C C4B 0.24963(17) 0.20104(12) 0.31810(9) 0.0202(2) Uani d P 0.117(2)
C C13B 0.3667(2) 0.27429(16) 0.07206(11) 0.0331(3) Uani d P 0.117(2)
C C2B -0.03045(19) 0.36084(14) 0.19199(10) 0.0265(3) Uani d P 0.117(2)
C C3B 0.1473(15) 0.2369(11) 0.1984(8) 0.0199(3) Uani d P 0.117(2)
H H3A 0.29806 0.43037 0.20208 0.0239 Uiso calc PR 0.883(2)
H H5 0.39331 0.06882 0.59392 0.0285 Uiso calc R 1.000
H H4A 0.41424 0.19960 0.32791 0.0243 Uiso calc PR 0.883(2)
H H4B 0.21248 0.09211 0.30741 0.0243 Uiso calc PR 0.883(2)
H H8 -0.31286 0.28115 0.82635 0.0285 Uiso calc R 1.000
H H9 -0.379(3) 0.4111(17) 0.5785(14) 0.041(4) Uiso d . 1.000
H H13A 0.35221 0.35751 -0.00372 0.0496 Uiso calc PR 0.883(2)
H H13B 0.53365 0.26031 0.07418 0.0496 Uiso calc PR 0.883(2)
H H13C 0.30307 0.17155 0.06591 0.0496 Uiso calc PR 0.883(2)
H H6 0.31134 0.03927 0.81953 0.0335 Uiso calc R 1.000
H H7 -0.04011 0.14027 0.93458 0.0329 Uiso calc R 1.000
H H2A -0.09634 0.26383 0.17480 0.0318 Uiso calc PR 0.883(2)
H H2B -0.03456 0.45104 0.11761 0.0318 Uiso calc PR 0.883(2)
H H2C 0.05134 0.46162 0.13969 0.0318 Uiso calc PR 0.117(2)
H H2D -0.13550 0.32986 0.14135 0.0318 Uiso calc PR 0.117(2)
H H3B 0.07301 0.13410 0.19484 0.0239 Uiso calc PR 0.117(2)
H H4C 0.39691 0.26440 0.29933 0.0243 Uiso calc PR 0.117(2)
H H4D 0.29160 0.08475 0.33572 0.0243 Uiso calc PR 0.117(2)
H H13D 0.30671 0.29814 -0.00707 0.0496 Uiso calc PR 0.117(2)
H H13E 0.45547 0.36781 0.07648 0.0496 Uiso calc PR 0.117(2)
H H13F 0.47089 0.17958 0.07016 0.0496 Uiso calc PR 0.117(2)

loop_
_atom_type_symbol
_atom_type_description
_atom_type_scat_dispersion_real
_atom_type_scat_dispersion_imag
_atom_type_scat_source
O O 0.0106 0.0060 'International Tables Vol C Tables 4.2.6.8 and 6.1.1.4'
N N 0.0061 0.0033 'International Tables Vol C Tables 4.2.6.8 and 6.1.1.4'
H H 0.0000 0.0000 'International Tables Vol C Tables 4.2.6.8 and 6.1.1.4'
C C 0.0033 0.0016 'International Tables Vol C Tables 4.2.6.8 and 6.1.1.4'

loop_
_geom_angle_atom_site_label_1
_geom_angle_atom_site_label_2
_geom_angle_atom_site_label_3
_geom_angle_site_symmetry_1
_geom_angle_site_symmetry_2
_geom_angle_site_symmetry_3
_geom_angle
_geom_angle_publ_flag
C8A N9 C9A . . . 107.71(8) no
C9A N9 H9 . . . 126.1(9) no
C8A N9 H9 . . . 125.8(9) no
O1 C1 C9A . . . 123.78(9) no
O1 C1 C2A . . . 121.93(9) no
C2B C1 C9A . . . 114.27(9) no
C2A C1 C9A . . . 114.27(9) no
O1 C1 C2B . . . 121.93(9) no
C1 C2A C3A . . . 114.98(9) no
C1 C2B C3B . . . 121.6(3) no
C2A C3A C13A . . . 110.39(9) no
C2A C3A C4A . . . 112.21(9) no
C4A C3A C13A . . . 110.93(9) no
C4B C3B C13B . . . 107.3(5) no
C2B C3B C4B . . . 118.1(6) no
C2B C3B C13B . . . 110.9(5) no
C3A C4A C4C . . . 110.43(8) no
C3B C4B C4C . . . 113.5(3) no
C4A C4C C4D . . . 131.07(9) no
C4A C4C C9A . . . 122.53(8) no
C4D C4C C9A . . . 106.40(8) no
C4B C4C C4D . . . 131.07(9) no
C4B C4C C9A . . . 122.53(8) no
C4C C4D C5 . . . 134.36(9) no
C4C C4D C8A . . . 106.39(8) no
C5 C4D C8A . . . 119.23(9) no
C4D C5 C6 . . . 118.82(10) no
C5 C6 C7 . . . 121.15(10) no
C6 C7 C8 . . . 121.64(10) no
C7 C8 C8A . . . 117.49(10) no
N9 C8A C4D . . . 109.02(8) no
N9 C8A C8 . . . 129.38(9) no
C4D C8A C8 . . . 121.61(9) no
N9 C9A C1 . . . 125.11(9) no
N9 C9A C4C . . . 110.47(8) no
C1 C9A C4C . . . 124.40(9) no
C1 C2A H2A . . . 109.00 no
C1 C2A H2B . . . 109.00 no
C3A C2A H2A . . . 109.00 no
C3A C2A H2B . . . 109.00 no
H2A C2A H2B . . . 108.00 no
C1 C2B H2C . . . 107.00 no
C1 C2B H2D . . . 107.00 no
C3B C2B H2C . . . 107.00 no
C3B C2B H2D . . . 107.00 no
H2C C2B H2D . . . 107.00 no
C4A C3A H3A . . . 108.00 no
C13A C3A H3A . . . 108.00 no
C2A C3A H3A . . . 108.00 no
C2B C3B H3B . . . 107.00 no
C4B C3B H3B . . . 107.00 no
C13B C3B H3B . . . 107.00 no
C3A C4A H4A . . . 110.00 no
C4C C4A H4A . . . 110.00 no
C4C C4A H4B . . . 110.00 no
C3A C4A H4B . . . 110.00 no
H4A C4A H4B . . . 108.00 no
C4C C4B H4D . . . 109.00 no
C3B C4B H4C . . . 109.00 no
C3B C4B H4D . . . 109.00 no
H4C C4B H4D . . . 108.00 no
C4C C4B H4C . . . 109.00 no
C4D C5 H5 . . . 121.00 no
C6 C5 H5 . . . 121.00 no
C7 C6 H6 . . . 119.00 no
C5 C6 H6 . . . 119.00 no
C8 C7 H7 . . . 119.00 no
C6 C7 H7 . . . 119.00 no
C8A C8 H8 . . . 121.00 no
C7 C8 H8 . . . 121.00 no
H13B C13A H13C . . . 109.00 no
H13A C13A H13C . . . 109.00 no
C3A C13A H13A . . . 109.00 no
C3A C13A H13B . . . 109.00 no
C3A C13A H13C . . . 109.00 no
H13A C13A H13B . . . 109.00 no
C3B C13B H13D . . . 109.00 no
C3B C13B H13E . . . 109.00 no
C3B C13B H13F . . . 109.00 no
H13D C13B H13E . . . 109.00 no
H13D C13B H13F . . . 109.00 no
H13E C13B H13F . . . 109.00 no

loop_
_geom_bond_atom_site_label_1
_geom_bond_atom_site_label_2
_geom_bond_site_symmetry_1
_geom_bond_site_symmetry_2
_geom_bond_distance
_geom_bond_publ_flag
O1 C1 . . 1.2377(13) no
N9 C8A . . 1.3686(13) no
N9 C9A . . 1.3864(12) no
N9 H9 . . 0.960(17) no
C1 C2A . . 1.5146(14) no
C1 C2B . . 1.5146(14) no
C1 C9A . . 1.4446(13) no
C2A C3A . . 1.5276(16) no
C2B C3B . . 1.439(9) no
C3A C4A . . 1.5306(15) no
C3A C13A . . 1.5385(16) no
C3B C13B . . 1.616(9) no
C3B C4B . . 1.521(9) no
C4A C4C . . 1.4957(13) no
C4B C4C . . 1.4957(13) no
C4C C4D . . 1.4306(13) no
C4C C9A . . 1.3859(14) no
C4D C5 . . 1.4075(15) no
C4D C8A . . 1.4264(14) no
C5 C6 . . 1.3785(15) no
C6 C7 . . 1.4140(16) no
C7 C8 . . 1.3784(16) no
C8 C8A . . 1.4043(14) no
C2A H2A . . 0.9900 no
C2A H2B . . 0.9900 no
C2B H2C . . 0.9900 no
C2B H2D . . 0.9900 no
C3A H3A . . 1.0000 no
C3B H3B . . 1.0000 no
C4A H4A . . 0.9900 no
C4A H4B . . 0.9900 no
C4B H4C . . 0.9900 no
C4B H4D . . 0.9900 no
C5 H5 . . 0.9500 no
C6 H6 . . 0.9500 no
C7 H7 . . 0.9500 no
C8 H8 . . 0.9500 no
C13A H13B . . 0.9800 no
C13A H13C . . 0.9800 no
C13A H13A . . 0.9800 no
C13B H13D . . 0.9800 no
C13B H13E . . 0.9800 no
C13B H13F . . 0.9800 no

loop_
_geom_contact_atom_site_label_1
_geom_contact_atom_site_label_2
_geom_contact_distance
_geom_contact_site_symmetry_1
_geom_contact_site_symmetry_2
_geom_contact_publ_flag
O1 N9 2.9322(11) . . no
O1 C3A 3.3896(14) . 1_455 no
O1 C4A 3.3747(13) . 1_455 no
O1 C4B 3.3747(13) . 1_455 no
O1 N9 2.8481(12) . 2_466 no
O1 H4A 2.7800 . 1_455 no
O1 H3A 2.6400 . 1_455 no
O1 H4C 2.4500 . 1_455 no
O1 H9 2.813(15) . . no
O1 H9 1.939(16) . 2_466 no
N9 O1 2.9322(11) . . no
N9 O1 2.8481(12) . 2_466 no
C1 C8A 3.5679(14) . 2_566 no
C1 C8 3.5708(15) . 2_566 no
C2B C13A 2.5175(17) . . no
C2B C4A 2.5384(15) . . no
C3A O1 3.3896(14) . 1_655 no
C3B C6 3.458(9) . 2_556 no
C3B C7 3.592(9) . 2_556 no
C4A O1 3.3747(13) . 1_655 no
C4B C2A 2.5384(15) . . no
C4B O1 3.3747(13) . 1_655 no
C4B C13A 2.5282(15) . . no
C6 C3B 3.458(9) . 2_556 no
C7 C3B 3.592(9) . 2_556 no
C8 C1 3.5708(15) . 2_566 no
C8A C1 3.5679(14) . 2_566 no
C13B C2A 2.5175(17) . . no
C13B C4A 2.5282(15) . . no
C1 H4C 2.7900 . 1_455 no
C1 H9 3.012(16) . 2_466 no
C1 H4A 2.9100 . 1_455 no
C4D H4B 2.9600 . 2_556 no
C5 H3B 2.8900 . 2_556 no
C6 H2A 3.0200 . 2_556 no
C6 H3B 2.4800 . 2_556 no
C7 H3B 2.6200 . 2_556 no
C8 H2C 2.9900 . 2_566 no
C8 H3A 2.8700 . 2_566 no
C8A H4B 2.9900 . 2_556 no
C8A H4D 3.1000 . 2_556 no
C9A H3A 3.0300 . . no
C13A H8 2.8400 . 1_654 no
C13B H8 2.8400 . 1_654 no
H2A H13C 2.5100 . . no
H2A C6 3.0200 . 2_556 no
H2B H2B 2.4400 . 2_565 no
H2B H13A 2.5000 . . no
H2C C13A 2.4400 . . no
H2C H13D 2.4900 . . no
H2C C8 2.9900 . 2_566 no
H2C H13E 2.4300 . . no
H2C C4A 2.9900 . . no
H2D C13A 2.8800 . . no
H3A O1 2.6400 . 1_655 no
H3A C9A 3.0300 . . no
H3A C8 2.8700 . 2_566 no
H3A H8 2.3900 . 2_566 no
H3B C7 2.6200 . 2_556 no
H3B C13A 2.1300 . . no
H3B C2A 1.9700 . . no
H3B C4A 2.0500 . . no
H3B C5 2.8900 . 2_556 no
H3B C6 2.4800 . 2_556 no
H4A C1 2.9100 . 1_655 no
H4A O1 2.7800 . 1_655 no
H4A H5 2.5500 . 2_656 no
H4B C4D 2.9600 . 2_556 no
H4B H13C 2.4900 . . no
H4B C8A 2.9900 . 2_556 no
H4C O1 2.4500 . 1_655 no
H4C C1 2.7900 . 1_655 no
H4C C2A 3.0000 . . no
H4C C13A 2.4900 . . no
H4C H13E 2.3300 . . no
H4D H5 2.3800 . 2_656 no
H4D C8A 3.1000 . 2_556 no
H4D C13A 2.9100 . . no
H5 H4D 2.3800 . 2_656 no
H5 H4A 2.5500 . 2_656 no
H5 H5 2.5700 . 2_656 no
H6 H13F 2.4600 . 2_656 no
H7 H7 2.5800 . 2_557 no
H8 H13D 2.5100 . 1_456 no
H8 C13A 2.8400 . 1_456 no
H8 H13A 2.4900 . 1_456 no
H8 H13B 2.5800 . 1_456 no
H8 C13B 2.8400 . 1_456 no
H8 H3A 2.3900 . 2_566 no
H9 O1 1.939(16) . 2_466 no
H9 O1 2.813(15) . . no
H9 C1 3.012(16) . 2_466 no
H13A H8 2.4900 . 1_654 no
H13A H2B 2.5000 . . no
H13B H8 2.5800 . 1_654 no
H13C H4B 2.4900 . . no
H13C H2A 2.5100 . . no
H13D H8 2.5100 . 1_654 no
H13D C2A 2.6600 . . no
H13D H2C 2.4900 . . no
H13E C2A 2.8000 . . no
H13E C4A 2.7100 . . no
H13E H2C 2.4300 . . no
H13E H4C 2.3300 . . no
H13E H13E 2.4800 . 2_665 no
H13F C4A 2.7100 . . no
H13F H6 2.4600 . 2_656 no

loop_
_geom_hbond_atom_site_label_D
_geom_hbond_atom_site_label_H
_geom_hbond_atom_site_label_A
_geom_hbond_site_symmetry_A
_geom_hbond_distance_DH
_geom_hbond_distance_HA
_geom_hbond_distance_DA
_geom_hbond_angle_DHA
_geom_hbond_publ_flag
N9 H9 O1 2_466 0.960(17) 1.939(16) 2.8480(10) 157.2(13) yes
C4A H4B Cg1 2_556 0.99 2.83 3.7790(10) 162 yes

loop_
_geom_torsion_atom_site_label_1
_geom_torsion_atom_site_label_2
_geom_torsion_atom_site_label_3
_geom_torsion_atom_site_label_4
_geom_torsion_site_symmetry_1
_geom_torsion_site_symmetry_2
_geom_torsion_site_symmetry_3
_geom_torsion_site_symmetry_4
_geom_torsion
_geom_torsion_publ_flag
C9A N9 C8A C4D . . . . 0.74(11) no
C9A N9 C8A C8 . . . . -179.21(10) no
C8A N9 C9A C1 . . . . -178.64(9) no
C8A N9 C9A C4C . . . . 0.06(12) no
O1 C1 C2A C3A . . . . 152.13(10) no
C9A C1 C2A C3A . . . . -29.84(13) no
O1 C1 C9A N9 . . . . 1.63(16) no
O1 C1 C9A C4C . . . . -176.91(10) no
C2A C1 C9A N9 . . . . -176.36(9) no
C2A C1 C9A C4C . . . . 5.10(14) no
C1 C2A C3A C4A . . . . 52.21(13) no
C1 C2A C3A C13A . . . . 176.50(10) no
C2A C3A C4A C4C . . . . -47.27(12) no
C13A C3A C4A C4C . . . . -171.26(9) no
C3A C4A C4C C4D . . . . -156.71(10) no
C3A C4A C4C C9A . . . . 24.26(13) no
C4A C4C C4D C5 . . . . 3.97(19) no
C4A C4C C4D C8A . . . . -177.90(10) no
C9A C4C C4D C5 . . . . -176.89(11) no
C9A C4C C4D C8A . . . . 1.25(11) no
C4A C4C C9A N9 . . . . 178.40(9) no
C4A C4C C9A C1 . . . . -2.88(15) no
C4D C4C C9A N9 . . . . -0.84(11) no
C4D C4C C9A C1 . . . . 177.89(9) no
C4C C4D C5 C6 . . . . 178.95(11) no
C8A C4D C5 C6 . . . . 1.00(15) no
C4C C4D C8A N9 . . . . -1.24(11) no
C4C C4D C8A C8 . . . . 178.71(9) no
C5 C4D C8A N9 . . . . 177.23(9) no
C5 C4D C8A C8 . . . . -2.82(15) no
C4D C5 C6 C7 . . . . 1.00(16) no
C5 C6 C7 C8 . . . . -1.31(17) no
C6 C7 C8 C8A . . . . -0.46(16) no
C7 C8 C8A N9 . . . . -177.55(10) no
C7 C8 C8A C4D . . . . 2.50(15) no
